data_7130029
loop_
_publ_author_name
'Siqin, Wu'
'Zhou, Bo'
'Fang, Xiaoyu'
'Yan, Dongpeng'

_publ_section_title
;
 Chelation-activated ultralong room-temperature phosphorescence and
 thermo-/excitation-dependent persistent luminescence
;
_journal_name_full 'Chemical Communications'
_journal_paper_doi 10.1039/D2CC01485H
_journal_year 2022
_chemical_formula_moiety '0.125(C18 H18 Cd2 Cl4 N2 O10), 0.25(H2 O)'
_chemical_formula_sum 'C2.25 H2.75 Cd0.25 Cl0.5 N0.25 O1.5'
_chemical_formula_weight 103.12
_space_group_crystal_system triclinic
_space_group_IT_number 2
_space_group_name_Hall '-P 1'
_space_group_name_H-M_alt 'P -1'
_atom_sites_solution_hydrogens mixed
_atom_sites_solution_primary direct
_audit_creation_date 2020-11-24
_audit_creation_method
;
Olex2 1.3
(compiled 2020.07.31 svn.rc2a77460 for OlexSys, GUI svn.r6145)
;
_audit_update_record
;
2021-11-22 deposited with the CCDC.	2022-04-26 downloaded from the CCDC.
;
_cell_angle_alpha 97.5378(13)
_cell_angle_beta 107.1123(13)
_cell_angle_gamma 114.8620(17)
_cell_formula_units_Z 8
_cell_length_a 8.13035(13)
_cell_length_b 9.45773(18)
_cell_length_c 10.76925(13)
_cell_measurement_reflns_used 6233
_cell_measurement_temperature 300
_cell_measurement_theta_max 76.1710
_cell_measurement_theta_min 4.4620
_cell_volume 686.37(2)
_computing_cell_refinement 'CrysAlisPro 1.171.40.84a (Rigaku OD, 2020)'
_computing_data_collection 'CrysAlisPro 1.171.40.84a (Rigaku OD, 2020)'
_computing_data_reduction 'CrysAlisPro 1.171.40.84a (Rigaku OD, 2020)'
_computing_molecular_graphics 'Olex2 1.3 (Dolomanov et al., 2009)'
_computing_publication_material 'Olex2 1.3 (Dolomanov et al., 2009)'
_computing_structure_refinement 'XL  (Sheldrick, 2008)'
_computing_structure_solution 'SHELXS  (Sheldrick, 2008)'
_diffrn_ambient_temperature 300
_diffrn_detector 'Hybrid Pixel Array Detector'
_diffrn_detector_area_resol_mean 10.0000
_diffrn_detector_type HyPix
_diffrn_measured_fraction_theta_full 0.990
_diffrn_measured_fraction_theta_max 0.948
_diffrn_measurement_details
;
List of Runs (angles in degrees, time in seconds):

  # Type    Start    End  Width  t~exp~   \w     \q     \k     \f   Frames
#--------------------------------------------------------------------------
  1  \w     35.00 119.00   0.50    0.05    --   46.95  38.00  64.00  168
  2  \w    129.00 178.00   0.50    0.05    --  104.75  30.00 150.00   98
  3  \w     93.00 123.00   0.50    0.05    --  104.75  30.00 150.00   60
  4  \w    118.00 157.00   0.50    0.05    --  104.75  38.00  64.00   78
  5  \w    127.00 165.00   0.50    0.05    --  104.75  45.00 -90.00   76
  6  \w     92.00 132.00   0.50    0.05    --  104.75  30.00-180.00   80
  7  \w    138.00 163.00   0.50    0.05    --  104.75  30.00-180.00   50
  8  \w     60.00  86.00   0.50    0.05    --  104.75 -94.00-150.00   52
  9  \w     38.00  68.00   0.50    0.05    --  104.75-125.00 -90.00   60
 10  \w     69.00  95.00   0.50    0.05    --   46.95-125.00 -90.00   52
 11  \w     77.00 106.00   0.50    0.05    --  104.75-125.00 -90.00   58
 12  \w     77.00 107.00   0.50    0.05    --  104.75-125.00  30.00   60
 13  \w     82.00 116.00   0.50    0.05    --  104.75-125.00  60.00   68
 14  \w     37.00  79.00   0.50    0.05    --  104.75-125.00  60.00   84
 15  \w     35.00  60.00   0.50    0.05    --  104.75-125.00  30.00   50
 16  \w     32.00  58.00   0.50    0.05    --  104.75 -94.00  60.00   52
 17  \w     70.00 102.00   0.50    0.05    --  104.75 -94.00  60.00   64
 18  \w     38.00  64.00   0.50    0.05    --  104.75 -94.00 -90.00   52
 19  \w     46.00  73.00   0.50    0.05    --  104.75 -61.00 -30.00   54
 20  \w     33.00  71.00   0.50    0.05    --  104.75 -61.00 -60.00   76
 21  \w     36.00  63.00   0.50    0.05    --  104.75 -61.00  30.00   54
 22  \w     38.00  73.00   0.50    0.05    --  104.75 -61.00  60.00   70
 23  \w     38.00  64.00   0.50    0.05    --  104.75 -61.00 150.00   52
 24  \w    131.00 178.00   0.50    0.05    --  104.75 125.00-120.00   94
 25  \w    -26.00  41.00   0.50    0.05    --   46.95 -38.00 -90.00  134
 26  \w    -23.00  28.00   0.50    0.05    --   46.95 -19.00 120.00  102
 27  \w    103.00 129.00   0.50    0.05    --  104.75 125.00-120.00   52
 28  \w    -78.00 -12.00   0.50    0.05    --  -46.95 125.00-180.00  132
 29  \w   -117.00 -32.00   0.50    0.05    -- -102.00 125.00 -90.00  170
 30  \w    -71.00 -46.00   0.50    0.05    -- -102.00 125.00-180.00   50
 31  \w   -117.00 -77.00   0.50    0.05    -- -102.00 125.00-180.00   80
 32  \w   -103.00 -38.00   0.50    0.05    -- -102.00  77.00-150.00  130
 33  \w    -57.00 -32.00   0.50    0.05    -- -102.00  61.00 -90.00   50
 34  \w    -95.00 -70.00   0.50    0.05    -- -102.00  77.00 -30.00   50
 35  \w    -34.00  25.00   0.50    0.05    --  -46.95  38.00  64.00  118
 36  \w   -120.00 -40.00   0.50    0.05    --  -46.95 -38.00 -90.00  160
 37  \w   -175.00 -96.00   0.50    0.05    -- -102.00 -38.00 -90.00  158
 38  \w   -163.00 -96.00   0.50    0.05    -- -102.00 -45.00  60.00  134
;
_diffrn_measurement_device 'four-circle diffractometer'
_diffrn_measurement_device_type 'CCD Area Detector'
_diffrn_measurement_method '\w scans'
_diffrn_orient_matrix_type 'CrysAlisPro convention (1999,Acta A55,543-557)'
_diffrn_orient_matrix_UB_11 0.1357034000
_diffrn_orient_matrix_UB_12 0.0072446000
_diffrn_orient_matrix_UB_13 -0.0759549000
_diffrn_orient_matrix_UB_21 0.0653278000
_diffrn_orient_matrix_UB_22 0.1820216000
_diffrn_orient_matrix_UB_23 0.0163413000
_diffrn_orient_matrix_UB_31 0.1693517000
_diffrn_orient_matrix_UB_32 0.0457571000
_diffrn_orient_matrix_UB_33 0.1359637000
_diffrn_radiation_monochromator mirror
_diffrn_radiation_probe x-ray
_diffrn_radiation_type 'Cu K\a'
_diffrn_radiation_wavelength 1.54184
_diffrn_reflns_av_R_equivalents 0.0350
_diffrn_reflns_av_unetI/netI 0.0308
_diffrn_reflns_Laue_measured_fraction_full 0.990
_diffrn_reflns_Laue_measured_fraction_max 0.948
_diffrn_reflns_limit_h_max 10
_diffrn_reflns_limit_h_min -8
_diffrn_reflns_limit_k_max 11
_diffrn_reflns_limit_k_min -11
_diffrn_reflns_limit_l_max 13
_diffrn_reflns_limit_l_min -12
_diffrn_reflns_number 7604
_diffrn_reflns_point_group_measured_fraction_full 0.990
_diffrn_reflns_point_group_measured_fraction_max 0.948
_diffrn_reflns_theta_full 67.684
_diffrn_reflns_theta_max 76.375
_diffrn_reflns_theta_min 4.494
_diffrn_source 'Rotating-anode X-ray tube'
_diffrn_source_type 'Rigaku (Cu) X-ray Source'
_exptl_absorpt_coefficient_mu 16.549
_exptl_absorpt_correction_T_max 1.00000
_exptl_absorpt_correction_T_min 0.64091
_exptl_absorpt_correction_type gaussian
_exptl_absorpt_process_details
;
CrysAlisPro 1.171.40.84a (Rigaku Oxford Diffraction, 2020)
Empirical absorption correction using spherical harmonics,
implemented in SCALE3 ABSPACK scaling algorithm.
;
_exptl_crystal_colour 'clear light colourless'
_exptl_crystal_colour_lustre clear
_exptl_crystal_colour_modifier light
_exptl_crystal_colour_primary colourless
_exptl_crystal_density_diffrn 1.996
_exptl_crystal_description block
_exptl_crystal_F_000 404
_exptl_crystal_size_max 0.1
_exptl_crystal_size_mid 0.1
_exptl_crystal_size_min 0.1
_refine_diff_density_max 0.389
_refine_diff_density_min -0.862
_refine_diff_density_rms 0.090
_refine_ls_extinction_method none
_refine_ls_goodness_of_fit_ref 1.099
_refine_ls_hydrogen_treatment constr
_refine_ls_matrix_type full
_refine_ls_number_parameters 178
_refine_ls_number_reflns 2725
_refine_ls_number_restraints 0
_refine_ls_restrained_S_all 1.099
_refine_ls_R_factor_all 0.0279
_refine_ls_R_factor_gt 0.0270
_refine_ls_shift/su_max 0.037
_refine_ls_shift/su_mean 0.001
_refine_ls_structure_factor_coef Fsqd
_refine_ls_weighting_details 'w=1/[\s^2^(Fo^2^)+(0.0398P)^2^+0.2294P] where P=(Fo^2^+2Fc^2^)/3'
_refine_ls_weighting_scheme calc
_refine_ls_wR_factor_gt 0.0714
_refine_ls_wR_factor_ref 0.0723
_reflns_Friedel_coverage 0.000
_reflns_number_gt 2618
_reflns_number_total 2725
_reflns_threshold_expression 'I > 2\s(I)'
_cod_data_source_file d2cc01485h2.cif
_cod_data_source_block exp_2495
_cod_original_formula_sum 'C2.25 H2.75 Cd0.25 Cl0.50 N0.25 O1.50'
_cod_database_code 7130029
_shelx_shelxl_version_number 2016/6
_chemical_oxdiff_formula CNHOCdCl
_shelx_space_group_comment
;
The symmetry employed for this shelxl refinement is uniquely defined
by the following loop, which should always be used as a source of
symmetry information in preference to the above space-group names.
They are only intended as comments.
;
_reflns_odcompleteness_completeness 99.06
_reflns_odcompleteness_iscentric 1
_reflns_odcompleteness_theta 66.97
_olex2_refinement_description
;
1. Fixed Uiso
 At 1.2 times of:
  All C(H) groups
 At 1.5 times of:
  All C(H,H,H) groups, All O(H) groups, All O(H,H) groups
2.a Free rotating group:
 O6(H6a,H6b)
2.b Aromatic/amide H refined with riding coordinates:
 C6(H6), C4(H4)
2.c Idealised Me refined as rotating group:
 C9(H9a,H9b,H9c), C1(H1a,H1b,H1c)
2.d Idealised tetrahedral OH refined as rotating group:
 O5(H5)
;
_olex2_submission_special_instructions 'No special instructions were received'
_oxdiff_exptl_absorpt_empirical_details
;
Empirical correction (ABSPACK) includes:
- Absorption correction using spherical harmonics
- Frame scaling
;
_oxdiff_exptl_absorpt_empirical_full_max 1.445
_oxdiff_exptl_absorpt_empirical_full_min 0.762

loop_
_space_group_symop_operation_xyz
'x, y, z'
'-x, -y, -z'

loop_
_atom_site_label
_atom_site_type_symbol
_atom_site_fract_x
_atom_site_fract_y
_atom_site_fract_z
_atom_site_U_iso_or_equiv
_atom_site_adp_type
_atom_site_occupancy
_atom_site_site_symmetry_order
_atom_site_calc_flag
_atom_site_refinement_flags_posn
_atom_site_refinement_flags_adp
_atom_site_refinement_flags_occupancy
_atom_site_disorder_assembly
_atom_site_disorder_group
Cd1 Cd 0.18921(3) 0.66029(2) 0.66862(2) 0.03774(9) Uani 1 1 d . . . . .
Cl1 Cl 0.20715(11) 0.75794(10) 0.90451(8) 0.04811(18) Uani 1 1 d . . . . .
Cl2 Cl 0.17734(11) 0.52414(10) 0.43380(8) 0.04677(18) Uani 1 1 d . . . . .
O4 O 0.4194(3) 1.1586(3) 0.6066(2) 0.0430(5) Uani 1 1 d . . . . .
O1 O 0.7495(3) 0.6531(3) 0.8722(2) 0.0467(5) Uani 1 1 d . . . . .
O2 O 0.4269(3) 0.5685(3) 0.7747(2) 0.0441(5) Uani 1 1 d . . . . .
O5 O 1.0766(3) 1.2046(3) 0.8064(3) 0.0509(6) Uani 1 1 d . . . . .
H5 H 1.156481 1.178182 0.846769 0.076 Uiso 1 1 calc R U . . .
O3 O 0.2064(3) 0.9083(3) 0.6011(2) 0.0438(5) Uani 1 1 d . . . . .
C6 C 0.7400(4) 1.1185(3) 0.7220(3) 0.0368(6) Uani 1 1 d . . . . .
H6 H 0.763097 1.215910 0.701506 0.044 Uiso 1 1 calc R U . . .
N1 N 0.5095(3) 0.8567(3) 0.7208(2) 0.0320(5) Uani 1 1 d . . . . .
C2 C 0.5978(4) 0.6695(3) 0.8077(3) 0.0347(6) Uani 1 1 d . . . . .
C4 C 0.8542(4) 0.9429(4) 0.8131(3) 0.0373(6) Uani 1 1 d . . . . .
H4 H 0.954544 0.920559 0.854412 0.045 Uiso 1 1 calc R U . . .
C8 C 0.3723(4) 1.0156(3) 0.6289(3) 0.0352(6) Uani 1 1 d . . . . .
C5 C 0.8959(4) 1.0902(4) 0.7827(3) 0.0370(6) Uani 1 1 d . . . . .
C7 C 0.5511(4) 0.9989(3) 0.6932(3) 0.0319(5) Uani 1 1 d . . . . .
C3 C 0.6587(4) 0.8308(3) 0.7798(3) 0.0325(5) Uani 1 1 d . . . . .
O6 O 1.3521(4) 1.1250(3) 0.9106(3) 0.0597(6) Uani 1 1 d G . . . .
H6A H 1.474193 1.178394 0.960357 0.090 Uiso 1 1 d G U . . .
H6B H 1.317756 1.028238 0.914982 0.090 Uiso 1 1 d G U . . .
C9 C 0.2609(6) 1.1949(5) 0.5495(4) 0.0519(8) Uani 1 1 d . . . . .
H9A H 0.160372 1.107449 0.469792 0.078 Uiso 1 1 calc R U . . .
H9B H 0.311507 1.294423 0.525635 0.078 Uiso 1 1 calc R U . . .
H9C H 0.206271 1.206745 0.615502 0.078 Uiso 1 1 calc R U . . .
C1 C 0.7134(6) 0.5015(4) 0.9053(4) 0.0577(9) Uani 1 1 d . . . . .
H1A H 0.624292 0.411131 0.824782 0.086 Uiso 1 1 calc R U . . .
H1B H 0.656616 0.493404 0.972340 0.086 Uiso 1 1 calc R U . . .
H1C H 0.835308 0.499699 0.940502 0.086 Uiso 1 1 calc R U . . .

loop_
_atom_site_aniso_label
_atom_site_aniso_U_11
_atom_site_aniso_U_22
_atom_site_aniso_U_33
_atom_site_aniso_U_23
_atom_site_aniso_U_13
_atom_site_aniso_U_12
Cd1 0.02633(13) 0.02928(13) 0.04512(14) 0.01138(9) 0.00648(9) 0.00748(9)
Cl1 0.0385(4) 0.0526(4) 0.0509(4) 0.0169(3) 0.0158(3) 0.0207(3)
Cl2 0.0293(3) 0.0438(4) 0.0505(4) 0.0085(3) 0.0123(3) 0.0069(3)
O4 0.0430(12) 0.0321(10) 0.0547(12) 0.0211(9) 0.0168(10) 0.0180(9)
O1 0.0374(11) 0.0412(12) 0.0659(14) 0.0260(10) 0.0163(10) 0.0224(10)
O2 0.0342(11) 0.0312(10) 0.0608(13) 0.0184(9) 0.0130(9) 0.0127(9)
O5 0.0306(11) 0.0427(13) 0.0681(15) 0.0228(11) 0.0158(10) 0.0085(10)
O3 0.0304(10) 0.0357(11) 0.0547(12) 0.0157(9) 0.0064(9) 0.0128(9)
C6 0.0352(14) 0.0293(13) 0.0401(14) 0.0125(11) 0.0139(12) 0.0106(12)
N1 0.0264(11) 0.0259(11) 0.0347(11) 0.0083(9) 0.0069(9) 0.0084(9)
C2 0.0336(14) 0.0329(14) 0.0384(14) 0.0112(11) 0.0125(11) 0.0175(12)
C4 0.0279(13) 0.0386(15) 0.0410(14) 0.0134(12) 0.0113(11) 0.0133(12)
C8 0.0393(15) 0.0314(14) 0.0330(13) 0.0129(11) 0.0114(11) 0.0162(12)
C5 0.0314(13) 0.0327(14) 0.0400(14) 0.0106(11) 0.0139(11) 0.0096(12)
C7 0.0332(13) 0.0261(12) 0.0322(12) 0.0090(10) 0.0095(10) 0.0128(11)
C3 0.0316(13) 0.0309(13) 0.0325(12) 0.0108(10) 0.0107(10) 0.0138(11)
O6 0.0395(13) 0.0491(14) 0.0766(17) 0.0160(13) 0.0110(12) 0.0180(11)
C9 0.063(2) 0.0489(19) 0.0552(19) 0.0233(15) 0.0196(16) 0.0370(18)
C1 0.058(2) 0.0429(19) 0.078(2) 0.0310(18) 0.0206(19) 0.0292(17)

loop_
_atom_type_symbol
_atom_type_description
_atom_type_scat_dispersion_real
_atom_type_scat_dispersion_imag
_atom_type_scat_source
C C 0.0181 0.0091 'International Tables Vol C Tables 4.2.6.8 and 6.1.1.4'
H H 0.0000 0.0000 'International Tables Vol C Tables 4.2.6.8 and 6.1.1.4'
Cd Cd 0.1185 4.6533 'International Tables Vol C Tables 4.2.6.8 and 6.1.1.4'
Cl Cl 0.3639 0.7018 'International Tables Vol C Tables 4.2.6.8 and 6.1.1.4'
N N 0.0311 0.0180 'International Tables Vol C Tables 4.2.6.8 and 6.1.1.4'
O O 0.0492 0.0322 'International Tables Vol C Tables 4.2.6.8 and 6.1.1.4'

loop_
_geom_angle_atom_site_label_1
_geom_angle_atom_site_label_2
_geom_angle_atom_site_label_3
_geom_angle
_geom_angle_site_symmetry_1
_geom_angle_site_symmetry_3
_geom_angle_publ_flag
Cl1 Cd1 Cl2 171.73(3) . . ?
Cl2 Cd1 Cl1 95.36(3) 2_566 . ?
Cl2 Cd1 Cl2 84.60(3) 2_566 . ?
O2 Cd1 Cl1 86.87(6) . . ?
O2 Cd1 Cl2 123.10(5) . 2_566 ?
O2 Cd1 Cl2 86.25(6) . . ?
O2 Cd1 O3 136.56(7) . . ?
O3 Cd1 Cl1 95.67(6) . . ?
O3 Cd1 Cl2 99.90(5) . 2_566 ?
O3 Cd1 Cl2 92.48(6) . . ?
N1 Cd1 Cl1 92.54(6) . . ?
N1 Cd1 Cl2 89.20(6) . . ?
N1 Cd1 Cl2 166.18(6) . 2_566 ?
N1 Cd1 O2 68.59(7) . . ?
N1 Cd1 O3 67.98(7) . . ?
Cd1 Cl2 Cd1 95.40(3) 2_566 . ?
C8 O4 C9 117.7(3) . . ?
C2 O1 C1 118.3(3) . . ?
C2 O2 Cd1 113.91(18) . . ?
C5 O5 H5 109.5 . . ?
C8 O3 Cd1 114.14(18) . . ?
C5 C6 H6 120.7 . . ?
C7 C6 H6 120.7 . . ?
C7 C6 C5 118.5(3) . . ?
C7 N1 Cd1 121.55(18) . . ?
C3 N1 Cd1 120.41(18) . . ?
C3 N1 C7 118.0(2) . . ?
O1 C2 C3 111.9(2) . . ?
O2 C2 O1 125.2(3) . . ?
O2 C2 C3 122.9(2) . . ?
C5 C4 H4 120.9 . . ?
C3 C4 H4 120.9 . . ?
C3 C4 C5 118.2(3) . . ?
O4 C8 C7 111.6(2) . . ?
O3 C8 O4 125.5(3) . . ?
O3 C8 C7 122.9(2) . . ?
O5 C5 C6 117.8(3) . . ?
O5 C5 C4 123.5(3) . . ?
C6 C5 C4 118.7(3) . . ?
C6 C7 C8 123.4(2) . . ?
N1 C7 C6 123.2(3) . . ?
N1 C7 C8 113.4(2) . . ?
N1 C3 C2 114.1(2) . . ?
N1 C3 C4 123.4(3) . . ?
C4 C3 C2 122.5(2) . . ?
H6A O6 H6B 104.5 . . ?
O4 C9 H9A 109.5 . . ?
O4 C9 H9B 109.5 . . ?
O4 C9 H9C 109.5 . . ?
H9A C9 H9B 109.5 . . ?
H9A C9 H9C 109.5 . . ?
H9B C9 H9C 109.5 . . ?
O1 C1 H1A 109.5 . . ?
O1 C1 H1B 109.5 . . ?
O1 C1 H1C 109.5 . . ?
H1A C1 H1B 109.5 . . ?
H1A C1 H1C 109.5 . . ?
H1B C1 H1C 109.5 . . ?

loop_
_geom_bond_atom_site_label_1
_geom_bond_atom_site_label_2
_geom_bond_distance
_geom_bond_site_symmetry_2
_geom_bond_publ_flag
Cd1 Cl1 2.5260(8) . ?
Cd1 Cl2 2.6381(8) . ?
Cd1 Cl2 2.5160(8) 2_566 ?
Cd1 O2 2.483(2) . ?
Cd1 O3 2.506(2) . ?
Cd1 N1 2.312(2) . ?
O4 C8 1.319(3) . ?
O4 C9 1.455(4) . ?
O1 C2 1.308(3) . ?
O1 C1 1.453(4) . ?
O2 C2 1.213(4) . ?
O5 H5 0.8200 . ?
O5 C5 1.328(4) . ?
O3 C8 1.212(4) . ?
C6 H6 0.9300 . ?
C6 C5 1.396(4) . ?
C6 C7 1.379(4) . ?
N1 C7 1.340(3) . ?
N1 C3 1.331(4) . ?
C2 C3 1.495(4) . ?
C4 H4 0.9300 . ?
C4 C5 1.396(4) . ?
C4 C3 1.388(4) . ?
C8 C7 1.500(4) . ?
O6 H6A 0.8499 . ?
O6 H6B 0.8501 . ?
C9 H9A 0.9600 . ?
C9 H9B 0.9600 . ?
C9 H9C 0.9600 . ?
C1 H1A 0.9600 . ?
C1 H1B 0.9600 . ?
C1 H1C 0.9600 . ?

loop_
_geom_torsion_atom_site_label_1
_geom_torsion_atom_site_label_2
_geom_torsion_atom_site_label_3
_geom_torsion_atom_site_label_4
_geom_torsion
_geom_torsion_site_symmetry_1
_geom_torsion_site_symmetry_2
_geom_torsion_site_symmetry_3
_geom_torsion_site_symmetry_4
_geom_torsion_publ_flag
Cd1 O2 C2 O1 175.9(2) . . . . ?
Cd1 O2 C2 C3 -3.2(3) . . . . ?
Cd1 O3 C8 O4 -178.4(2) . . . . ?
Cd1 O3 C8 C7 2.2(3) . . . . ?
Cd1 N1 C7 C6 -179.6(2) . . . . ?
Cd1 N1 C7 C8 0.9(3) . . . . ?
Cd1 N1 C3 C2 -0.5(3) . . . . ?
Cd1 N1 C3 C4 179.6(2) . . . . ?
O4 C8 C7 C6 -1.2(4) . . . . ?
O4 C8 C7 N1 178.3(2) . . . . ?
O1 C2 C3 N1 -176.6(2) . . . . ?
O1 C2 C3 C4 3.4(4) . . . . ?
O2 C2 C3 N1 2.6(4) . . . . ?
O2 C2 C3 C4 -177.4(3) . . . . ?
O3 C8 C7 C6 178.3(3) . . . . ?
O3 C8 C7 N1 -2.2(4) . . . . ?
C5 C6 C7 N1 0.2(4) . . . . ?
C5 C6 C7 C8 179.6(3) . . . . ?
C5 C4 C3 N1 -0.1(4) . . . . ?
C5 C4 C3 C2 179.9(3) . . . . ?
C7 C6 C5 O5 178.1(3) . . . . ?
C7 C6 C5 C4 -0.7(4) . . . . ?
C7 N1 C3 C2 179.5(2) . . . . ?
C7 N1 C3 C4 -0.5(4) . . . . ?
C3 N1 C7 C6 0.4(4) . . . . ?
C3 N1 C7 C8 -179.1(2) . . . . ?
C3 C4 C5 O5 -178.1(3) . . . . ?
C3 C4 C5 C6 0.7(4) . . . . ?
C9 O4 C8 O3 3.0(4) . . . . ?
C9 O4 C8 C7 -177.5(2) . . . . ?
C1 O1 C2 O2 1.4(5) . . . . ?
C1 O1 C2 C3 -179.4(3) . . . . ?
